data_1562349
loop_
_publ_author_name
'Jin, Pengfei'
'Zhan, Guanqun'
'Zheng, Guijuan'
'Liu, Junjun'
'Peng, Xiang'
'Huang, Lang'
'Gao, Biao'
'Yuan, Xinghua'
'Yao, Guangmin'

_publ_section_title
;
 Gelstriamine A, a Triamino Monoterpene Indole Alkaloid with a Caged
 6/5/7/6/6/5 Scaffold and Analgesic Alkaloids from <i>Gelsemium
 elegans</i> Stems.
;
_journal_issue 4
_journal_name_full 'Journal of natural products'
_journal_page_first 1326
_journal_page_last 1334
_journal_paper_doi 10.1021/acs.jnatprod.1c00062
_journal_volume 84
_journal_year 2021
_chemical_formula_moiety 'C17 H16 N2'
_chemical_formula_sum 'C17 H16 N2'
_chemical_formula_weight 248.32
_space_group_crystal_system monoclinic
_space_group_IT_number 14
_space_group_name_Hall '-P 2ybc'
_space_group_name_H-M_alt 'P 1 21/c 1'
_atom_sites_solution_hydrogens mixed
_atom_sites_solution_primary iterative
_audit_creation_date 2021-03-19
_audit_creation_method
;
Olex2 1.3
(compiled 2020.11.12 svn.r5f609507 for OlexSys, GUI svn.r6272)
;
_cell_angle_alpha 90
_cell_angle_beta 114.1490(10)
_cell_angle_gamma 90
_cell_formula_units_Z 8
_cell_length_a 15.9907(2)
_cell_length_b 11.36670(10)
_cell_length_c 15.9469(2)
_cell_measurement_reflns_used 4856
_cell_measurement_temperature 173(2)
_cell_measurement_theta_max 69.70
_cell_measurement_theta_min 2.17
_cell_volume 2644.87(6)
_computing_cell_refinement 'Bruker SAINT'
_computing_data_collection 'Bruker APEX2'
_computing_data_reduction 'Bruker SAINT'
_computing_molecular_graphics 'Olex2 1.3 (Dolomanov et al., 2009)'
_computing_publication_material 'Olex2 1.3 (Dolomanov et al., 2009)'
_computing_structure_refinement 'SHELXL 2018/3 (Sheldrick, 2015)'
_computing_structure_solution 'olex2.solve 1.3 (Bourhis et al., 2015)'
_diffrn_ambient_temperature 173.0
_diffrn_measured_fraction_theta_full 1.000
_diffrn_measured_fraction_theta_max 0.992
_diffrn_measurement_device_type 'multiwire proportional'
_diffrn_measurement_method 'phi and omega scans'
_diffrn_radiation_monochromator graphite
_diffrn_radiation_type CuK\a
_diffrn_radiation_wavelength 1.54178
_diffrn_reflns_av_R_equivalents 0.0386
_diffrn_reflns_av_unetI/netI 0.0168
_diffrn_reflns_Laue_measured_fraction_full 1.000
_diffrn_reflns_Laue_measured_fraction_max 0.992
_diffrn_reflns_limit_h_max 19
_diffrn_reflns_limit_h_min -19
_diffrn_reflns_limit_k_max 14
_diffrn_reflns_limit_k_min -14
_diffrn_reflns_limit_l_max 19
_diffrn_reflns_limit_l_min -19
_diffrn_reflns_number 67744
_diffrn_reflns_point_group_measured_fraction_full 1.000
_diffrn_reflns_point_group_measured_fraction_max 0.992
_diffrn_reflns_theta_full 67.679
_diffrn_reflns_theta_max 73.974
_diffrn_reflns_theta_min 3.028
_exptl_absorpt_coefficient_mu 0.570
_exptl_absorpt_correction_T_max 0.9244
_exptl_absorpt_correction_T_min 0.9043
_exptl_absorpt_correction_type none
_exptl_absorpt_process_details 'SADABS, Sheldrick,2008'
_exptl_crystal_colour colourless
_exptl_crystal_colour_primary colourless
_exptl_crystal_density_diffrn 1.247
_exptl_crystal_density_method 'not measured'
_exptl_crystal_description block
_exptl_crystal_F_000 1056
_exptl_crystal_size_max 0.18
_exptl_crystal_size_mid 0.16
_exptl_crystal_size_min 0.14
_refine_diff_density_max 0.181
_refine_diff_density_min -0.220
_refine_diff_density_rms 0.041
_refine_ls_extinction_method none
_refine_ls_goodness_of_fit_ref 1.032
_refine_ls_hydrogen_treatment constr
_refine_ls_matrix_type full
_refine_ls_number_parameters 343
_refine_ls_number_reflns 5333
_refine_ls_number_restraints 0
_refine_ls_restrained_S_all 1.032
_refine_ls_R_factor_all 0.0380
_refine_ls_R_factor_gt 0.0362
_refine_ls_shift/su_max 0.000
_refine_ls_shift/su_mean 0.000
_refine_ls_structure_factor_coef Fsqd
_refine_ls_weighting_details 'w=1/[\s^2^(Fo^2^)+(0.0371P)^2^+1.0728P] where P=(Fo^2^+2Fc^2^)/3'
_refine_ls_weighting_scheme calc
_refine_ls_wR_factor_gt 0.0871
_refine_ls_wR_factor_ref 0.0884
_reflns_Friedel_coverage 0.000
_reflns_number_gt 5052
_reflns_number_total 5333
_reflns_threshold_expression 'I > 2\s(I)'
_cod_data_source_file np1c00062_si_002.cif
_cod_data_source_block 12
_cod_original_cell_volume 2644.86(6)
_cod_database_code 1562349
_shelx_shelxl_version_number 2018/3
_shelx_space_group_comment
;
The symmetry employed for this shelxl refinement is uniquely defined
by the following loop, which should always be used as a source of
symmetry information in preference to the above space-group names.
They are only intended as comments.
;
_shelx_estimated_absorpt_t_max 0.924
_shelx_estimated_absorpt_t_min 0.904
_olex2_refinement_description
;
1. Fixed Uiso
 At 1.2 times of:
  All C(H) groups, All C(H,H) groups, All N(H) groups
2.a Riding coordinates:
 N1(H1), N1A(H1A)
2.b Secondary CH2 refined with riding coordinates:
 C4'(H4'A,H4'B), C5'(H5'A,H5'B), C6'(H6'A,H6'B), C7'(H7'A,H7'B), C4'B(H4'C,
 H4'D), C5'B(H5'C,H5'D), C6'B(H6'C,H6'D), C7'B(H7'C,H7'D)
2.c Aromatic/amide H refined with riding coordinates:
 C3(H3), C4(H4), C5(H5), C6(H6), C7(H7), C3'(H3'), C8'(H8'), C3B(H3B),
 C4B(H4B), C5B(H5B), C6B(H6B), C7B(H7B), C3'B(H3'B), C8'B(H8'B)
;
_olex2_submission_special_instructions 'No special instructions were received'

loop_
_space_group_symop_operation_xyz
'x, y, z'
'-x, y+1/2, -z+1/2'
'-x, -y, -z'
'x, -y-1/2, z-1/2'

loop_
_atom_site_label
_atom_site_type_symbol
_atom_site_fract_x
_atom_site_fract_y
_atom_site_fract_z
_atom_site_U_iso_or_equiv
_atom_site_adp_type
_atom_site_occupancy
_atom_site_site_symmetry_order
_atom_site_calc_flag
_atom_site_refinement_flags_posn
_atom_site_refinement_flags_adp
_atom_site_refinement_flags_occupancy
_atom_site_disorder_assembly
_atom_site_disorder_group
C2 C 0.38440(7) 0.62856(9) 0.45483(7) 0.0190(2) Uani 1 1 d . . . . .
C3 C 0.42415(7) 0.71235(9) 0.42051(7) 0.0206(2) Uani 1 1 d . . . . .
H3 H 0.484803 0.742061 0.449978 0.025 Uiso 1 1 calc R U . . .
C4 C 0.35469(8) 0.82553(10) 0.26343(8) 0.0242(2) Uani 1 1 d . . . . .
H4 H 0.406831 0.872045 0.271633 0.029 Uiso 1 1 calc R U . . .
C4A C 0.35711(7) 0.74635(9) 0.33223(7) 0.0204(2) Uani 1 1 d . . . . .
C5 C 0.27561(8) 0.83481(10) 0.18383(8) 0.0256(2) Uani 1 1 d . . . . .
H5 H 0.273777 0.888062 0.137192 0.031 Uiso 1 1 calc R U . . .
C6 C 0.19769(8) 0.76670(10) 0.17064(7) 0.0240(2) Uani 1 1 d . . . . .
H6 H 0.144229 0.774799 0.115204 0.029 Uiso 1 1 calc R U . . .
C7 C 0.19746(7) 0.68828(9) 0.23677(7) 0.0218(2) Uani 1 1 d . . . . .
H7 H 0.144911 0.642300 0.227985 0.026 Uiso 1 1 calc R U . . .
C7A C 0.27765(7) 0.67941(9) 0.31704(7) 0.0191(2) Uani 1 1 d . . . . .
N1 N 0.29619(6) 0.60768(8) 0.39156(6) 0.01958(19) Uani 1 1 d . . . . .
H1 H 0.252607 0.575978 0.404447 0.023 Uiso 1 1 d R U . . .
C2' C 0.41917(7) 0.56270(9) 0.54133(7) 0.0186(2) Uani 1 1 d . . . . .
C3' C 0.50273(7) 0.58838(9) 0.61340(7) 0.0201(2) Uani 1 1 d . . . . .
H3' H 0.541134 0.647351 0.605767 0.024 Uiso 1 1 calc R U . . .
C3'A C 0.53058(7) 0.52861(9) 0.69645(7) 0.0199(2) Uani 1 1 d . . . . .
C4' C 0.61957(8) 0.56029(10) 0.77584(7) 0.0247(2) Uani 1 1 d . . . . .
H4'A H 0.613010 0.638838 0.799300 0.030 Uiso 1 1 calc R U . . .
H4'B H 0.668506 0.565745 0.753099 0.030 Uiso 1 1 calc R U . . .
C5' C 0.64888(8) 0.47241(10) 0.85494(8) 0.0263(2) Uani 1 1 d . . . . .
H5'A H 0.697405 0.507745 0.910180 0.032 Uiso 1 1 calc R U . . .
H5'B H 0.674470 0.401294 0.838299 0.032 Uiso 1 1 calc R U . . .
C6' C 0.56753(8) 0.43787(11) 0.87647(8) 0.0277(2) Uani 1 1 d . . . . .
H6'A H 0.540944 0.509124 0.891698 0.033 Uiso 1 1 calc R U . . .
H6'B H 0.588468 0.384844 0.930430 0.033 Uiso 1 1 calc R U . . .
C7' C 0.49461(8) 0.37589(10) 0.79392(7) 0.0246(2) Uani 1 1 d . . . . .
H7'A H 0.516597 0.296131 0.788181 0.030 Uiso 1 1 calc R U . . .
H7'B H 0.438125 0.367068 0.804552 0.030 Uiso 1 1 calc R U . . .
C7'A C 0.47217(7) 0.44223(9) 0.70512(7) 0.0200(2) Uani 1 1 d . . . . .
C8' C 0.39152(7) 0.41981(9) 0.62852(7) 0.0208(2) Uani 1 1 d . . . . .
H8' H 0.352861 0.359322 0.633604 0.025 Uiso 1 1 calc R U . . .
N2 N 0.36398(6) 0.47656(8) 0.54824(6) 0.02016(19) Uani 1 1 d . . . . .
C2B C 0.10607(7) 0.36870(10) 0.39045(7) 0.0197(2) Uani 1 1 d . . . . .
C3B C 0.05858(7) 0.26722(10) 0.35272(7) 0.0226(2) Uani 1 1 d . . . . .
H3B H -0.006131 0.258048 0.326051 0.027 Uiso 1 1 calc R U . . .
C4B C 0.12007(8) 0.05832(10) 0.33797(8) 0.0262(2) Uani 1 1 d . . . . .
H4B H 0.062485 0.019744 0.310203 0.031 Uiso 1 1 calc R U . . .
C4C C 0.21196(7) 0.23188(9) 0.40394(7) 0.0209(2) Uani 1 1 d . . . . .
C5B C 0.20012(9) -0.00268(10) 0.35606(8) 0.0291(3) Uani 1 1 d . . . . .
H5B H 0.197208 -0.083634 0.340300 0.035 Uiso 1 1 calc R U . . .
C6B C 0.28597(8) 0.05275(10) 0.39741(8) 0.0284(3) Uani 1 1 d . . . . .
H6B H 0.340002 0.008816 0.408437 0.034 Uiso 1 1 calc R U . . .
C7B C 0.29322(8) 0.17021(10) 0.42237(8) 0.0246(2) Uani 1 1 d . . . . .
H7B H 0.351250 0.207507 0.450950 0.030 Uiso 1 1 calc R U . . .
C7C C 0.12457(7) 0.17838(10) 0.36108(7) 0.0219(2) Uani 1 1 d . . . . .
N1A N 0.19895(6) 0.34734(8) 0.42090(6) 0.02002(19) Uani 1 1 d . . . . .
H1A H 0.243085 0.396196 0.453238 0.024 Uiso 1 1 d R U . . .
C2'B C 0.07291(7) 0.48598(9) 0.39990(7) 0.0193(2) Uani 1 1 d . . . . .
C3'B C -0.01804(7) 0.50793(10) 0.38356(7) 0.0212(2) Uani 1 1 d . . . . .
H3'B H -0.060726 0.444860 0.367539 0.025 Uiso 1 1 calc R U . . .
C3'C C -0.04694(7) 0.62147(10) 0.39049(7) 0.0211(2) Uani 1 1 d . . . . .
C4'B C -0.14691(7) 0.64602(11) 0.36696(8) 0.0260(2) Uani 1 1 d . . . . .
H4'C H -0.169045 0.589510 0.400548 0.031 Uiso 1 1 calc R U . . .
H4'D H -0.182419 0.632395 0.300390 0.031 Uiso 1 1 calc R U . . .
C5'B C -0.16575(8) 0.77086(11) 0.39018(9) 0.0297(3) Uani 1 1 d . . . . .
H5'C H -0.231463 0.789356 0.355167 0.036 Uiso 1 1 calc R U . . .
H5'D H -0.152301 0.775455 0.456462 0.036 Uiso 1 1 calc R U . . .
C6'B C -0.10810(9) 0.86123(11) 0.36759(9) 0.0333(3) Uani 1 1 d . . . . .
H6'C H -0.124362 0.941380 0.380133 0.040 Uiso 1 1 calc R U . . .
H6'D H -0.120222 0.856271 0.301640 0.040 Uiso 1 1 calc R U . . .
C7'B C -0.00699(9) 0.83743(10) 0.42628(9) 0.0313(3) Uani 1 1 d . . . . .
H7'C H 0.030915 0.891553 0.407731 0.038 Uiso 1 1 calc R U . . .
H7'D H 0.006311 0.853009 0.491589 0.038 Uiso 1 1 calc R U . . .
C7'C C 0.01823(8) 0.71189(10) 0.41599(7) 0.0231(2) Uani 1 1 d . . . . .
C8'B C 0.10761(8) 0.68151(10) 0.43107(8) 0.0245(2) Uani 1 1 d . . . . .
H8'B H 0.151933 0.742693 0.447866 0.029 Uiso 1 1 calc R U . . .
N2A N 0.13579(6) 0.57287(8) 0.42371(6) 0.02224(19) Uani 1 1 d . . . . .

loop_
_atom_site_aniso_label
_atom_site_aniso_U_11
_atom_site_aniso_U_22
_atom_site_aniso_U_33
_atom_site_aniso_U_23
_atom_site_aniso_U_13
_atom_site_aniso_U_12
C2 0.0175(5) 0.0201(5) 0.0199(5) -0.0027(4) 0.0082(4) 0.0001(4)
C3 0.0186(5) 0.0208(5) 0.0233(5) -0.0022(4) 0.0095(4) -0.0021(4)
C4 0.0269(6) 0.0207(5) 0.0294(6) 0.0007(4) 0.0159(5) -0.0010(4)
C4A 0.0222(5) 0.0189(5) 0.0234(5) -0.0014(4) 0.0126(4) 0.0005(4)
C5 0.0324(6) 0.0227(5) 0.0260(6) 0.0053(4) 0.0164(5) 0.0050(4)
C6 0.0246(6) 0.0253(5) 0.0223(5) 0.0026(4) 0.0097(4) 0.0064(4)
C7 0.0205(5) 0.0224(5) 0.0235(5) 0.0003(4) 0.0100(4) 0.0019(4)
C7A 0.0205(5) 0.0181(5) 0.0206(5) 0.0004(4) 0.0103(4) 0.0021(4)
N1 0.0168(4) 0.0216(4) 0.0206(4) 0.0021(3) 0.0079(3) -0.0013(3)
C2' 0.0188(5) 0.0178(5) 0.0208(5) -0.0022(4) 0.0099(4) 0.0008(4)
C3' 0.0198(5) 0.0190(5) 0.0230(5) -0.0026(4) 0.0102(4) -0.0016(4)
C3'A 0.0191(5) 0.0198(5) 0.0212(5) -0.0039(4) 0.0085(4) 0.0014(4)
C4' 0.0224(5) 0.0250(6) 0.0231(5) -0.0029(4) 0.0058(4) -0.0014(4)
C5' 0.0245(6) 0.0276(6) 0.0221(5) -0.0021(4) 0.0047(4) 0.0027(4)
C6' 0.0300(6) 0.0308(6) 0.0201(5) 0.0017(4) 0.0080(5) 0.0036(5)
C7' 0.0260(6) 0.0246(5) 0.0233(5) 0.0028(4) 0.0101(5) 0.0010(4)
C7'A 0.0211(5) 0.0187(5) 0.0213(5) -0.0013(4) 0.0097(4) 0.0026(4)
C8' 0.0206(5) 0.0188(5) 0.0241(5) 0.0003(4) 0.0103(4) -0.0003(4)
N2 0.0191(4) 0.0195(4) 0.0220(4) -0.0011(3) 0.0085(4) -0.0004(3)
C2B 0.0176(5) 0.0245(5) 0.0169(5) 0.0016(4) 0.0071(4) -0.0003(4)
C3B 0.0199(5) 0.0269(6) 0.0203(5) -0.0012(4) 0.0077(4) -0.0034(4)
C4B 0.0341(6) 0.0248(6) 0.0207(5) -0.0029(4) 0.0122(5) -0.0065(5)
C4C 0.0244(5) 0.0214(5) 0.0175(5) 0.0005(4) 0.0094(4) -0.0004(4)
C5B 0.0446(7) 0.0212(5) 0.0235(5) -0.0018(4) 0.0159(5) 0.0005(5)
C6B 0.0350(6) 0.0274(6) 0.0235(5) 0.0021(4) 0.0126(5) 0.0076(5)
C7B 0.0246(5) 0.0263(6) 0.0224(5) 0.0009(4) 0.0091(4) 0.0021(4)
C7C 0.0249(5) 0.0243(5) 0.0169(5) -0.0008(4) 0.0090(4) -0.0034(4)
N1A 0.0172(4) 0.0204(4) 0.0211(4) -0.0009(3) 0.0064(3) -0.0011(3)
C2'B 0.0190(5) 0.0234(5) 0.0153(5) 0.0021(4) 0.0066(4) -0.0009(4)
C3'B 0.0190(5) 0.0251(5) 0.0191(5) 0.0009(4) 0.0073(4) -0.0017(4)
C3'C 0.0198(5) 0.0273(6) 0.0164(5) 0.0031(4) 0.0075(4) 0.0020(4)
C4'B 0.0204(5) 0.0330(6) 0.0242(5) 0.0009(5) 0.0089(4) 0.0034(4)
C5'B 0.0260(6) 0.0326(6) 0.0319(6) 0.0055(5) 0.0134(5) 0.0088(5)
C6'B 0.0386(7) 0.0300(6) 0.0364(7) 0.0102(5) 0.0204(6) 0.0113(5)
C7'B 0.0333(6) 0.0241(6) 0.0424(7) 0.0029(5) 0.0214(6) 0.0025(5)
C7'C 0.0256(6) 0.0240(5) 0.0219(5) 0.0034(4) 0.0120(4) 0.0015(4)
C8'B 0.0247(6) 0.0224(5) 0.0284(6) 0.0000(4) 0.0128(5) -0.0028(4)
N2A 0.0206(4) 0.0233(5) 0.0239(4) 0.0004(4) 0.0102(4) -0.0014(4)

loop_
_atom_type_symbol
_atom_type_description
_atom_type_scat_dispersion_real
_atom_type_scat_dispersion_imag
_atom_type_scat_source
C C 0.0181 0.0091 'International Tables Vol C Tables 4.2.6.8 and 6.1.1.4'
H H 0.0000 0.0000 'International Tables Vol C Tables 4.2.6.8 and 6.1.1.4'
N N 0.0311 0.0180 'International Tables Vol C Tables 4.2.6.8 and 6.1.1.4'

loop_
_geom_angle_atom_site_label_1
_geom_angle_atom_site_label_2
_geom_angle_atom_site_label_3
_geom_angle
_geom_angle_site_symmetry_1
_geom_angle_site_symmetry_3
_geom_angle_publ_flag
C3 C2 N1 109.20(9) . . ?
C3 C2 C2' 131.99(10) . . ?
N1 C2 C2' 118.81(9) . . ?
C2 C3 H3 126.4 . . ?
C2 C3 C4A 107.22(9) . . ?
C4A C3 H3 126.4 . . ?
C4A C4 H4 120.4 . . ?
C5 C4 H4 120.4 . . ?
C5 C4 C4A 119.21(10) . . ?
C4 C4A C3 135.28(10) . . ?
C4 C4A C7A 118.31(10) . . ?
C7A C4A C3 106.40(9) . . ?
C4 C5 H5 119.4 . . ?
C4 C5 C6 121.12(10) . . ?
C6 C5 H5 119.4 . . ?
C5 C6 H6 119.4 . . ?
C7 C6 C5 121.28(10) . . ?
C7 C6 H6 119.4 . . ?
C6 C7 H7 121.4 . . ?
C6 C7 C7A 117.25(10) . . ?
C7A C7 H7 121.4 . . ?
C7 C7A C4A 122.82(10) . . ?
N1 C7A C4A 108.13(9) . . ?
N1 C7A C7 129.03(10) . . ?
C2 N1 H1 124.8 . . ?
C7A N1 C2 109.02(9) . . ?
C7A N1 H1 122.4 . . ?
C3' C2' C2 122.49(9) . . ?
N2 C2' C2 115.97(9) . . ?
N2 C2' C3' 121.53(10) . . ?
C2' C3' H3' 119.7 . . ?
C3'A C3' C2' 120.65(10) . . ?
C3'A C3' H3' 119.7 . . ?
C3' C3'A C4' 120.45(10) . . ?
C3' C3'A C7'A 118.05(10) . . ?
C7'A C3'A C4' 121.45(10) . . ?
C3'A C4' H4'A 108.8 . . ?
C3'A C4' H4'B 108.8 . . ?
C3'A C4' C5' 113.73(9) . . ?
H4'A C4' H4'B 107.7 . . ?
C5' C4' H4'A 108.8 . . ?
C5' C4' H4'B 108.8 . . ?
C4' C5' H5'A 109.5 . . ?
C4' C5' H5'B 109.5 . . ?
C4' C5' C6' 110.65(9) . . ?
H5'A C5' H5'B 108.1 . . ?
C6' C5' H5'A 109.5 . . ?
C6' C5' H5'B 109.5 . . ?
C5' C6' H6'A 109.6 . . ?
C5' C6' H6'B 109.6 . . ?
C5' C6' C7' 110.19(9) . . ?
H6'A C6' H6'B 108.1 . . ?
C7' C6' H6'A 109.6 . . ?
C7' C6' H6'B 109.6 . . ?
C6' C7' H7'A 109.1 . . ?
C6' C7' H7'B 109.1 . . ?
H7'A C7' H7'B 107.8 . . ?
C7'A C7' C6' 112.46(9) . . ?
C7'A C7' H7'A 109.1 . . ?
C7'A C7' H7'B 109.1 . . ?
C3'A C7'A C7' 121.99(10) . . ?
C8' C7'A C3'A 117.28(10) . . ?
C8' C7'A C7' 120.73(10) . . ?
C7'A C8' H8' 117.4 . . ?
N2 C8' C7'A 125.23(10) . . ?
N2 C8' H8' 117.4 . . ?
C8' N2 C2' 117.19(9) . . ?
C3B C2B N1A 109.12(9) . . ?
C3B C2B C2'B 130.49(10) . . ?
N1A C2B C2'B 120.38(9) . . ?
C2B C3B H3B 126.3 . . ?
C2B C3B C7C 107.32(9) . . ?
C7C C3B H3B 126.3 . . ?
C5B C4B H4B 120.4 . . ?
C5B C4B C7C 119.28(11) . . ?
C7C C4B H4B 120.4 . . ?
C7B C4C C7C 122.32(10) . . ?
N1A C4C C7B 129.85(10) . . ?
N1A C4C C7C 107.83(9) . . ?
C4B C5B H5B 119.4 . . ?
C4B C5B C6B 121.19(11) . . ?
C6B C5B H5B 119.4 . . ?
C5B C6B H6B 119.4 . . ?
C7B C6B C5B 121.20(11) . . ?
C7B C6B H6B 119.4 . . ?
C4C C7B H7B 121.2 . . ?
C6B C7B C4C 117.51(11) . . ?
C6B C7B H7B 121.2 . . ?
C4B C7C C3B 134.83(11) . . ?
C4B C7C C4C 118.48(10) . . ?
C4C C7C C3B 106.68(9) . . ?
C2B N1A H1A 125.7 . . ?
C4C N1A C2B 109.05(9) . . ?
C4C N1A H1A 124.7 . . ?
C3'B C2'B C2B 122.58(10) . . ?
N2A C2'B C2B 115.85(9) . . ?
N2A C2'B C3'B 121.56(10) . . ?
C2'B C3'B H3'B 119.7 . . ?
C3'C C3'B C2'B 120.51(10) . . ?
C3'C C3'B H3'B 119.7 . . ?
C3'B C3'C C4'B 120.27(10) . . ?
C3'B C3'C C7'C 118.17(10) . . ?
C7'C C3'C C4'B 121.50(10) . . ?
C3'C C4'B H4'C 108.8 . . ?
C3'C C4'B H4'D 108.8 . . ?
C3'C C4'B C5'B 113.89(10) . . ?
H4'C C4'B H4'D 107.7 . . ?
C5'B C4'B H4'C 108.8 . . ?
C5'B C4'B H4'D 108.8 . . ?
C4'B C5'B H5'C 109.3 . . ?
C4'B C5'B H5'D 109.3 . . ?
H5'C C5'B H5'D 107.9 . . ?
C6'B C5'B C4'B 111.82(10) . . ?
C6'B C5'B H5'C 109.3 . . ?
C6'B C5'B H5'D 109.3 . . ?
C5'B C6'B H6'C 109.8 . . ?
C5'B C6'B H6'D 109.8 . . ?
C5'B C6'B C7'B 109.18(10) . . ?
H6'C C6'B H6'D 108.3 . . ?
C7'B C6'B H6'C 109.8 . . ?
C7'B C6'B H6'D 109.8 . . ?
C6'B C7'B H7'C 109.4 . . ?
C6'B C7'B H7'D 109.4 . . ?
H7'C C7'B H7'D 108.0 . . ?
C7'C C7'B C6'B 111.36(10) . . ?
C7'C C7'B H7'C 109.4 . . ?
C7'C C7'B H7'D 109.4 . . ?
C3'C C7'C C7'B 121.67(10) . . ?
C8'B C7'C C3'C 117.23(10) . . ?
C8'B C7'C C7'B 121.10(10) . . ?
C7'C C8'B H8'B 117.5 . . ?
N2A C8'B C7'C 124.99(10) . . ?
N2A C8'B H8'B 117.5 . . ?
C8'B N2A C2'B 117.53(9) . . ?

loop_
_geom_bond_atom_site_label_1
_geom_bond_atom_site_label_2
_geom_bond_distance
_geom_bond_site_symmetry_2
_geom_bond_publ_flag
C2 C3 1.3766(15) . ?
C2 N1 1.3783(13) . ?
C2 C2' 1.4646(14) . ?
C3 H3 0.9500 . ?
C3 C4A 1.4303(15) . ?
C4 H4 0.9500 . ?
C4 C4A 1.4074(15) . ?
C4 C5 1.3814(16) . ?
C4A C7A 1.4142(14) . ?
C5 H5 0.9500 . ?
C5 C6 1.4077(16) . ?
C6 H6 0.9500 . ?
C6 C7 1.3820(15) . ?
C7 H7 0.9500 . ?
C7 C7A 1.3964(15) . ?
C7A N1 1.3699(13) . ?
N1 H1 0.8803 . ?
C2' C3' 1.3910(15) . ?
C2' N2 1.3525(13) . ?
C3' H3' 0.9500 . ?
C3' C3'A 1.3897(15) . ?
C3'A C4' 1.5111(14) . ?
C3'A C7'A 1.4004(15) . ?
C4' H4'A 0.9900 . ?
C4' H4'B 0.9900 . ?
C4' C5' 1.5248(16) . ?
C5' H5'A 0.9900 . ?
C5' H5'B 0.9900 . ?
C5' C6' 1.5264(16) . ?
C6' H6'A 0.9900 . ?
C6' H6'B 0.9900 . ?
C6' C7' 1.5274(16) . ?
C7' H7'A 0.9900 . ?
C7' H7'B 0.9900 . ?
C7' C7'A 1.5122(14) . ?
C7'A C8' 1.3898(15) . ?
C8' H8' 0.9500 . ?
C8' N2 1.3370(14) . ?
C2B C3B 1.3767(15) . ?
C2B N1A 1.3822(13) . ?
C2B C2'B 1.4650(15) . ?
C3B H3B 0.9500 . ?
C3B C7C 1.4268(16) . ?
C4B H4B 0.9500 . ?
C4B C5B 1.3785(17) . ?
C4B C7C 1.4078(16) . ?
C4C C7B 1.3977(15) . ?
C4C C7C 1.4172(15) . ?
C4C N1A 1.3729(14) . ?
C5B H5B 0.9500 . ?
C5B C6B 1.4056(18) . ?
C6B H6B 0.9500 . ?
C6B C7B 1.3845(16) . ?
C7B H7B 0.9500 . ?
N1A H1A 0.8802 . ?
C2'B C3'B 1.3911(14) . ?
C2'B N2A 1.3485(14) . ?
C3'B H3'B 0.9500 . ?
C3'B C3'C 1.3904(15) . ?
C3'C C4'B 1.5110(15) . ?
C3'C C7'C 1.4004(15) . ?
C4'B H4'C 0.9900 . ?
C4'B H4'D 0.9900 . ?
C4'B C5'B 1.5273(16) . ?
C5'B H5'C 0.9900 . ?
C5'B H5'D 0.9900 . ?
C5'B C6'B 1.5187(17) . ?
C6'B H6'C 0.9900 . ?
C6'B H6'D 0.9900 . ?
C6'B C7'B 1.5248(17) . ?
C7'B H7'C 0.9900 . ?
C7'B H7'D 0.9900 . ?
C7'B C7'C 1.5100(16) . ?
C7'C C8'B 1.3923(15) . ?
C8'B H8'B 0.9500 . ?
C8'B N2A 1.3360(14) . ?

loop_
_geom_torsion_atom_site_label_1
_geom_torsion_atom_site_label_2
_geom_torsion_atom_site_label_3
_geom_torsion_atom_site_label_4
_geom_torsion
_geom_torsion_site_symmetry_1
_geom_torsion_site_symmetry_2
_geom_torsion_site_symmetry_3
_geom_torsion_site_symmetry_4
_geom_torsion_publ_flag
C2 C3 C4A C4 -179.64(12) . . . . ?
C2 C3 C4A C7A 0.02(11) . . . . ?
C2 C2' C3' C3'A 175.95(9) . . . . ?
C2 C2' N2 C8' -176.06(9) . . . . ?
C3 C2 N1 C7A -1.31(12) . . . . ?
C3 C2 C2' C3' 8.71(18) . . . . ?
C3 C2 C2' N2 -172.88(11) . . . . ?
C3 C4A C7A C7 -179.43(10) . . . . ?
C3 C4A C7A N1 -0.81(11) . . . . ?
C4 C4A C7A C7 0.30(15) . . . . ?
C4 C4A C7A N1 178.92(9) . . . . ?
C4 C5 C6 C7 0.05(17) . . . . ?
C4A C4 C5 C6 0.12(16) . . . . ?
C4A C7A N1 C2 1.31(11) . . . . ?
C5 C4 C4A C3 179.35(11) . . . . ?
C5 C4 C4A C7A -0.28(15) . . . . ?
C5 C6 C7 C7A -0.05(16) . . . . ?
C6 C7 C7A C4A -0.13(15) . . . . ?
C6 C7 C7A N1 -178.45(10) . . . . ?
C7 C7A N1 C2 179.82(10) . . . . ?
N1 C2 C3 C4A 0.78(12) . . . . ?
N1 C2 C2' C3' -171.84(9) . . . . ?
N1 C2 C2' N2 6.57(14) . . . . ?
C2' C2 C3 C4A -179.74(10) . . . . ?
C2' C2 N1 C7A 179.12(9) . . . . ?
C2' C3' C3'A C4' -177.45(9) . . . . ?
C2' C3' C3'A C7'A 0.03(15) . . . . ?
C3' C2' N2 C8' 2.37(14) . . . . ?
C3' C3'A C4' C5' -169.08(10) . . . . ?
C3' C3'A C7'A C7' -177.49(9) . . . . ?
C3' C3'A C7'A C8' 2.07(14) . . . . ?
C3'A C4' C5' C6' -44.42(13) . . . . ?
C3'A C7'A C8' N2 -2.16(16) . . . . ?
C4' C3'A C7'A C7' -0.04(15) . . . . ?
C4' C3'A C7'A C8' 179.53(9) . . . . ?
C4' C5' C6' C7' 62.87(12) . . . . ?
C5' C6' C7' C7'A -48.64(13) . . . . ?
C6' C7' C7'A C3'A 17.99(14) . . . . ?
C6' C7' C7'A C8' -161.56(10) . . . . ?
C7' C7'A C8' N2 177.41(10) . . . . ?
C7'A C3'A C4' C5' 13.52(14) . . . . ?
C7'A C8' N2 C2' -0.08(15) . . . . ?
N2 C2' C3' C3'A -2.38(15) . . . . ?
C2B C3B C7C C4B 178.55(12) . . . . ?
C2B C3B C7C C4C -0.68(12) . . . . ?
C2B C2'B C3'B C3'C -177.88(9) . . . . ?
C2B C2'B N2A C8'B 178.61(9) . . . . ?
C3B C2B N1A C4C -0.65(12) . . . . ?
C3B C2B C2'B C3'B 11.20(17) . . . . ?
C3B C2B C2'B N2A -167.45(11) . . . . ?
C4B C5B C6B C7B 0.73(17) . . . . ?
C5B C4B C7C C3B 179.70(11) . . . . ?
C5B C4B C7C C4C -1.15(16) . . . . ?
C5B C6B C7B C4C -0.72(16) . . . . ?
C7B C4C C7C C3B -179.45(10) . . . . ?
C7B C4C C7C C4B 1.17(16) . . . . ?
C7B C4C N1A C2B 179.92(10) . . . . ?
C7C C4B C5B C6B 0.24(17) . . . . ?
C7C C4C C7B C6B -0.23(16) . . . . ?
C7C C4C N1A C2B 0.21(11) . . . . ?
N1A C2B C3B C7C 0.82(12) . . . . ?
N1A C2B C2'B C3'B -169.94(9) . . . . ?
N1A C2B C2'B N2A 11.42(14) . . . . ?
N1A C4C C7B C6B -179.91(10) . . . . ?
N1A C4C C7C C3B 0.29(11) . . . . ?
N1A C4C C7C C4B -179.09(9) . . . . ?
C2'B C2B C3B C7C 179.78(10) . . . . ?
C2'B C2B N1A C4C -179.73(9) . . . . ?
C2'B C3'B C3'C C4'B 176.20(9) . . . . ?
C2'B C3'B C3'C C7'C -1.22(15) . . . . ?
C3'B C2'B N2A C8'B -0.05(15) . . . . ?
C3'B C3'C C4'B C5'B 172.25(10) . . . . ?
C3'B C3'C C7'C C7'B -179.24(10) . . . . ?
C3'B C3'C C7'C C8'B 1.11(15) . . . . ?
C3'C C4'B C5'B C6'B 40.04(14) . . . . ?
C3'C C7'C C8'B N2A -0.52(17) . . . . ?
C4'B C3'C C7'C C7'B 3.37(16) . . . . ?
C4'B C3'C C7'C C8'B -176.27(10) . . . . ?
C4'B C5'B C6'B C7'B -62.64(13) . . . . ?
C5'B C6'B C7'B C7'C 53.92(13) . . . . ?
C6'B C7'B C7'C C3'C -25.48(15) . . . . ?
C6'B C7'B C7'C C8'B 154.15(11) . . . . ?
C7'B C7'C C8'B N2A 179.83(11) . . . . ?
C7'C C3'C C4'B C5'B -10.42(15) . . . . ?
C7'C C8'B N2A C2'B -0.03(17) . . . . ?
N2A C2'B C3'B C3'C 0.69(16) . . . . ?
